data_9014507
loop_
_publ_author_name
'Colombo, F.'
'Baggio, R.'
'Kampf, A. R.'

_publ_section_title
;
 The crystal structure of the elusive huemulite
;
_journal_name_full 'The Canadian Mineralogist'
_journal_page_first 849
_journal_page_last 864
_journal_paper_doi 10.3749/canmin.49.3.849
_journal_volume 49
_journal_year 2011
_chemical_compound_source Synthetic
_chemical_formula_sum 'H47.64 Mg Na4 O51.82 V10'
_chemical_name_mineral Huemulite
_space_group_IT_number 2
_symmetry_space_group_name_Hall '-P 1'
_symmetry_space_group_name_H-M 'P -1'
_cell_angle_alpha 105.222
_cell_angle_beta 97.377
_cell_angle_gamma 100.791
_cell_formula_units_Z 1
_cell_length_a 9.0425
_cell_length_b 11.3303
_cell_length_c 11.7353
_cell_volume 1119.459
_database_code_amcsd 0018460
_exptl_crystal_density_diffrn 2.229
_cod_original_formula_sum 'Na4 Mg V10 O51.82 H47.64'
_cod_database_code 9014507

loop_
_space_group_symop_operation_xyz
x,y,z
-x,-y,-z

loop_
_atom_site_aniso_label
_atom_site_aniso_U_11
_atom_site_aniso_U_22
_atom_site_aniso_U_33
_atom_site_aniso_U_12
_atom_site_aniso_U_13
_atom_site_aniso_U_23
Na1 0.03580 0.04730 0.02750 0.00370 0.00420 -0.00740
Na2 0.04940 0.04710 0.04010 0.01870 0.01800 0.01570
Na3 0.03220 0.03300 0.03580 0.01290 0.00610 0.00520
Mg1 0.02460 0.02930 0.03120 0.01450 0.01090 0.00930
V1 0.02800 0.01904 0.01970 0.00230 0.00178 -0.00240
V2 0.02820 0.02150 0.02830 0.00740 0.01661 0.00811
V3 0.02220 0.01564 0.02300 0.00847 0.00724 0.00569
V4 0.01277 0.01633 0.02017 0.00745 0.00407 0.00198
V5 0.02280 0.01971 0.01627 0.00785 0.00428 0.00284
O1 0.04480 0.02890 0.03040 0.00020 -0.00270 -0.00900
O2 0.01830 0.02240 0.02740 0.00860 0.00150 -0.00160
O3 0.02780 0.02480 0.01820 0.00610 -0.00090 -0.00180
O4 0.03990 0.02200 0.02450 0.00140 0.01370 0.00340
O5 0.02840 0.01590 0.02640 0.00590 0.00750 0.00160
O6 0.01490 0.02030 0.02280 0.01080 0.00290 0.00310
O7 0.03050 0.02440 0.02300 0.00950 0.01300 0.00600
O8 0.02640 0.02200 0.03610 0.01210 0.01610 0.01140
O9 0.01620 0.01590 0.01990 0.00740 0.00520 0.00240
O10 0.03200 0.03130 0.02790 0.01700 0.00540 0.00490
O11 0.04080 0.03410 0.04660 0.01350 0.02970 0.01430
O12 0.03490 0.02670 0.03950 0.01960 0.01210 0.01300
O13 0.01650 0.01620 0.01900 0.00640 0.00520 0.00290
O14 0.01850 0.02410 0.03140 0.01080 0.01040 0.00560
OW1 0.04760 0.03160 0.05550 0.01040 0.01560 0.00910
OW2 0.07790 0.04470 0.04980 0.01170 0.02690 0.02260
OW3 0.05030 0.05290 0.03120 0.01530 0.01610 0.00960
OW4 0.07550 0.04650 0.07350 0.02910 0.04910 0.02830
OW5 0.03430 0.03500 0.04590 0.01640 0.01090 0.01110
OW6 0.03080 0.03120 0.04640 0.01840 0.01300 0.00260
OW7 0.03010 0.03180 0.07040 0.02550 0.01440 0.00740
OW8 0.03360 0.04310 0.04430 0.01070 0.00760 0.01150
OW9 0.04320 0.05650 0.05270 0.03610 0.03130 0.02590
OW10 0.02760 0.04680 0.04000 0.02750 0.01320 0.01350
OW11 0.02440 0.05180 0.05070 0.02940 0.00470 0.00600
Wat12A 0.08200 0.14600 0.08700 0.03100 0.00900 0.05900
Wat12B 0.07300 0.08700 0.09300 -0.00100 -0.00900 0.03100

loop_
_atom_site_label
_atom_site_fract_x
_atom_site_fract_y
_atom_site_fract_z
_atom_site_occupancy
_atom_site_U_iso_or_equiv
_atom_site_type_symbol
_atom_site_attached_hydrogens
Na1 0.50000 0.50000 0.50000 1.00000 0.04080 Na 0
Na2 0.28638 0.40537 0.70452 1.00000 0.04280 Na 0
Na3 0.50000 0.50000 0.00000 1.00000 0.03350 Na 0
Mg1 0.50000 0.00000 0.50000 1.00000 0.02630 Mg 0
V1 0.83596 0.74497 0.75465 1.00000 0.02424 V 0
V2 0.18295 0.84113 0.79384 1.00000 0.02460 V 0
V3 0.03857 0.76811 0.99849 1.00000 0.01924 V 0
V4 0.81256 0.94733 0.97807 1.00000 0.01611 V 0
V5 0.97200 0.02589 0.77571 1.00000 0.01931 V 0
O1 0.70360 0.63652 0.66035 1.00000 0.03970 O 0
O2 0.70196 0.82217 0.86861 1.00000 0.02360 O 0
O3 0.82631 0.88103 0.69383 1.00000 0.02520 O 0
O4 0.01290 0.72617 0.69917 1.00000 0.02970 O 0
O5 0.88645 0.67025 0.87581 1.00000 0.02390 O 0
O6 0.83030 0.06848 0.89225 1.00000 0.01870 O 0
O7 0.13044 0.96593 0.72610 1.00000 0.02480 O 0
O8 0.18995 0.75544 0.90835 1.00000 0.02570 O 0
O9 0.89011 0.85207 0.07876 1.00000 0.01690 O 0
O10 0.94441 0.11931 0.69616 1.00000 0.02910 O 0
O11 0.32200 0.80842 0.72721 1.00000 0.03740 O 0
O12 0.06696 0.67647 0.07938 1.00000 0.03040 O 0
O13 0.00329 0.90959 0.90089 1.00000 0.01700 O 0
O14 0.30389 0.99325 0.93135 1.00000 0.02350 O 0
OW1 0.51340 0.37056 0.63290 1.00000 0.04480 O 0
H1A 0.52100 0.29680 0.60300 1.00000 0.05400 H 0
H1B 0.57800 0.39700 0.69760 1.00000 0.05400 H 0
OW2 0.30090 0.55030 0.59170 1.00000 0.05530 O 0
H2A 0.21900 0.53500 0.53900 1.00000 0.06600 H 0
H2B 0.30600 0.62000 0.64300 1.00000 0.06600 H 0
OW3 0.14310 0.21150 0.55469 1.00000 0.04370 O 0
H3A 0.12000 0.19300 0.47910 1.00000 0.05200 H 0
H3B 0.06400 0.18200 0.57900 1.00000 0.05200 H 0
OW4 0.06450 0.45930 0.76860 1.00000 0.05770 O 0
H4A 0.02300 0.41900 0.81200 1.00000 0.06900 H 0
H4B 0.05200 0.53240 0.79700 1.00000 0.06900 H 0
OW5 0.42970 0.61851 0.86666 1.00000 0.03680 O 0
H5A 0.36500 0.66100 0.88400 1.00000 0.04400 H 0
H5B 0.50500 0.67400 0.86600 1.00000 0.04400 H 0
OW6 0.33930 0.30988 0.85774 1.00000 0.03490 O 0
H6A 0.26700 0.26400 0.87500 1.00000 0.04200 H 0
H6B 0.39900 0.26200 0.84800 1.00000 0.04200 H 0
OW7 0.68970 0.45484 0.87850 1.00000 0.04150 O 0
H7A 0.74800 0.52330 0.88300 1.00000 0.05000 H 0
H7B 0.74700 0.41500 0.90700 1.00000 0.05000 H 0
OW8 0.63470 0.14362 0.64575 1.00000 0.04040 O 0
H8A 0.60500 0.14400 0.71170 1.00000 0.04800 H 0
H8B 0.72970 0.15500 0.64500 1.00000 0.04800 H 0
OW9 0.31200 0.03070 0.57329 1.00000 0.04280 O 0
H9A 0.26700 0.00300 0.62300 1.00000 0.05100 H 0
H9B 0.27400 0.09300 0.57600 1.00000 0.05100 H 0
OW10 0.46470 0.13222 0.41227 1.00000 0.03390 O 0
H10A 0.52300 0.14200 0.36400 1.00000 0.04100 H 0
H10B 0.37530 0.12300 0.37600 1.00000 0.04100 H 0
OW11 0.54280 0.14010 0.86016 1.00000 0.04010 O 0
H11A 0.47300 0.09000 0.87700 1.00000 0.04800 H 0
H11B 0.62300 0.13200 0.89800 1.00000 0.04800 H 0
Wat12A 0.87750 0.34730 0.53850 0.26000 0.10200 O 2
Wat12B 0.96430 0.43800 0.52290 0.65000 0.09000 O 2

loop_
_cod_changelog_entry_id
_cod_changelog_entry_author
_cod_changelog_entry_date
_cod_changelog_entry_text
1
;cod-tools version 3.8.0
Id: cif_guess_AMCSD_atom_types 9574 2023-05-10 09:00:05Z saulius
;
2023-05-10T18:55:13+03:00
;Derived atom types and hydrogen counts
from atom names that follow the AMCSD naming convention
(Wat == water, O-H == hydroxyl).
;

loop_
_cod_related_entry_id
_cod_related_entry_database
_cod_related_entry_code
1 AMCSD 0018460
